data_7200813
loop_
_publ_author_name
'Hao, Hong-Qing'
'Liu, Wen-Ting'
'Tan, Wei'
'Lin, Zhuo-Jia'
'Tong, Ming-Liang'

_publ_section_title
;
 Spontaneous resolution of chiral metal mandelates by stereochemical
 control
;
_journal_issue 6
_journal_name_full CrystEngComm
_journal_page_first 967
_journal_paper_doi 10.1039/b822506k
_journal_volume 11
_journal_year 2009
_chemical_formula_sum 'C42 H40 Cu2 N4 O6'
_chemical_formula_weight 823.86
_chemical_name_systematic
;
?
;
_space_group_IT_number 14
_symmetry_cell_setting monoclinic
_symmetry_space_group_name_Hall '-P 2ybc'
_symmetry_space_group_name_H-M 'P 1 21/c 1'
_atom_sites_solution_hydrogens geom
_atom_sites_solution_primary direct
_atom_sites_solution_secondary difmap
_audit_creation_method SHELXL-97
_cell_angle_alpha 90.00
_cell_angle_beta 103.053(4)
_cell_angle_gamma 90.00
_cell_formula_units_Z 2
_cell_length_a 9.0498(17)
_cell_length_b 13.270(2)
_cell_length_c 16.353(3)
_cell_measurement_reflns_used 3505
_cell_measurement_temperature 293(2)
_cell_measurement_theta_max 26.00
_cell_measurement_theta_min 2.00
_cell_volume 1913.1(6)
_computing_cell_refinement 'Bruker SMART (Bruker, 1998)'
_computing_data_collection 'Bruker SMART (Bruker, 1998)'
_computing_data_reduction 'Bruker SAINT + & SHELXTL (Bruker, 1998)'
_computing_molecular_graphics 'Bruker SHELXTL'
_computing_publication_material 'Bruker SHELXTL'
_computing_structure_refinement 'SHELXL-97 (Sheldrick, 1997)'
_computing_structure_solution 'SHELXS-97 (Sheldrick, 1990)'
_diffrn_ambient_temperature 293(2)
_diffrn_measured_fraction_theta_full 0.932
_diffrn_measured_fraction_theta_max 0.932
_diffrn_measurement_device_type 'Bruker SMART CCD area detector'
_diffrn_measurement_method '\f and \w scans'
_diffrn_radiation_monochromator graphite
_diffrn_radiation_source 'fine-focus sealed tube'
_diffrn_radiation_type MoK\a
_diffrn_radiation_wavelength 0.71073
_diffrn_reflns_av_R_equivalents 0.0281
_diffrn_reflns_av_sigmaI/netI 0.0574
_diffrn_reflns_limit_h_max 10
_diffrn_reflns_limit_h_min -11
_diffrn_reflns_limit_k_max 6
_diffrn_reflns_limit_k_min -16
_diffrn_reflns_limit_l_max 17
_diffrn_reflns_limit_l_min -20
_diffrn_reflns_number 5697
_diffrn_reflns_theta_full 26.00
_diffrn_reflns_theta_max 26.00
_diffrn_reflns_theta_min 2.00
_exptl_absorpt_coefficient_mu 1.165
_exptl_absorpt_correction_T_max 0.9229
_exptl_absorpt_correction_T_min 0.8729
_exptl_absorpt_correction_type multi-scan
_exptl_absorpt_process_details 'SADABS (Bruker, 2002)'
_exptl_crystal_colour green
_exptl_crystal_density_diffrn 1.430
_exptl_crystal_density_method 'not measured'
_exptl_crystal_description block
_exptl_crystal_F_000 852
_exptl_crystal_size_max 0.12
_exptl_crystal_size_mid 0.10
_exptl_crystal_size_min 0.07
_refine_diff_density_max 0.581
_refine_diff_density_min -0.451
_refine_diff_density_rms 0.084
_refine_ls_extinction_method none
_refine_ls_goodness_of_fit_ref 1.152
_refine_ls_hydrogen_treatment constr
_refine_ls_matrix_type full
_refine_ls_number_parameters 244
_refine_ls_number_reflns 3505
_refine_ls_number_restraints 0
_refine_ls_restrained_S_all 1.152
_refine_ls_R_factor_all 0.0713
_refine_ls_R_factor_gt 0.0590
_refine_ls_shift/su_max 0.000
_refine_ls_shift/su_mean 0.000
_refine_ls_structure_factor_coef Fsqd
_refine_ls_weighting_details 'calc w=1/[\s^2^(Fo^2^)+(0.0484P)^2^+2.3205P] where P=(Fo^2^+2Fc^2^)/3'
_refine_ls_weighting_scheme calc
_refine_ls_wR_factor_gt 0.1335
_refine_ls_wR_factor_ref 0.1402
_reflns_number_gt 2957
_reflns_number_total 3505
_reflns_threshold_expression >2sigma(I)
_cod_data_source_file b822506k.txt
_cod_data_source_block complex2
_cod_original_cell_volume 1913.2(6)
_cod_original_sg_symbol_H-M P2(1)/c
_cod_database_code 7200813

loop_
_symmetry_equiv_pos_as_xyz
'x, y, z'
'-x, y+1/2, -z+1/2'
'-x, -y, -z'
'x, -y-1/2, z-1/2'

loop_
_atom_site_label
_atom_site_type_symbol
_atom_site_fract_x
_atom_site_fract_y
_atom_site_fract_z
_atom_site_U_iso_or_equiv
_atom_site_adp_type
_atom_site_occupancy
_atom_site_symmetry_multiplicity
_atom_site_calc_flag
_atom_site_refinement_flags
_atom_site_disorder_assembly
_atom_site_disorder_group
Cu1 Cu 0.34280(6) 0.03621(3) -0.00421(3) 0.03263(19) Uani 1 1 d . . .
O1 O 0.4846(3) -0.0623(2) 0.05362(19) 0.0380(7) Uani 1 1 d . . .
O2 O 0.2384(3) 0.0098(2) 0.0850(2) 0.0429(8) Uani 1 1 d . . .
N1 N 0.2295(4) 0.1633(2) -0.0426(2) 0.0356(8) Uani 1 1 d . . .
O3 O 0.2565(4) -0.0780(2) 0.2019(2) 0.0565(10) Uani 1 1 d . . .
C18 C 0.2293(5) 0.7565(3) -0.1606(3) 0.0421(11) Uani 1 1 d . . .
H18A H 0.2856 0.7131 -0.1863 0.051 Uiso 1 1 calc R . .
N2 N 0.2115(4) 0.9165(3) -0.0964(2) 0.0375(8) Uani 1 1 d . . .
C15 C 0.0980(6) 0.5380(3) -0.1192(3) 0.0457(12) Uani 1 1 d . . .
H15A H 0.2045 0.5351 -0.1206 0.055 Uiso 1 1 calc R . .
H15B H 0.0916 0.5500 -0.0616 0.055 Uiso 1 1 calc R . .
C19 C 0.0143(5) 0.7949(3) -0.1082(3) 0.0419(11) Uani 1 1 d . . .
H19A H -0.0796 0.7785 -0.0977 0.050 Uiso 1 1 calc R . .
C17 C 0.0892(5) 0.7267(3) -0.1475(3) 0.0378(10) Uani 1 1 d . . .
C8 C 0.3047(6) -0.0530(3) 0.1410(3) 0.0410(11) Uani 1 1 d . . .
C1 C 0.4761(5) -0.2032(3) 0.1474(3) 0.0390(11) Uani 1 1 d . . .
C10 C 0.0920(5) 0.1658(3) -0.0935(3) 0.0391(10) Uani 1 1 d . . .
H10A H 0.0413 0.1053 -0.1086 0.047 Uiso 1 1 calc R . .
C12 C 0.0230(5) 0.2531(3) -0.1245(3) 0.0415(11) Uani 1 1 d . . .
H12A H -0.0735 0.2511 -0.1594 0.050 Uiso 1 1 calc R . .
C13 C 0.0946(5) 0.3449(3) -0.1047(3) 0.0413(11) Uani 1 1 d . . .
C16 C 0.0234(6) 0.6243(3) -0.1736(3) 0.0479(12) Uani 1 1 d . . .
H16A H 0.0314 0.6118 -0.2309 0.057 Uiso 1 1 calc R . .
H16B H -0.0836 0.6251 -0.1732 0.057 Uiso 1 1 calc R . .
C21 C 0.0778(5) 0.8873(3) -0.0846(3) 0.0436(11) Uani 1 1 d . . .
H21A H 0.0238 0.9321 -0.0587 0.052 Uiso 1 1 calc R . .
C14 C 0.0244(6) 0.4393(3) -0.1481(4) 0.0555(14) Uani 1 1 d . . .
H14A H 0.0219 0.4325 -0.2075 0.067 Uiso 1 1 calc R . .
H14B H -0.0799 0.4424 -0.1425 0.067 Uiso 1 1 calc R . .
C7 C 0.4626(5) -0.0917(3) 0.1323(3) 0.0427(11) Uani 1 1 d . . .
H7A H 0.5400 -0.0584 0.1754 0.051 Uiso 1 1 calc R . .
C11 C 0.2343(5) 0.3423(3) -0.0483(3) 0.0443(11) Uani 1 1 d . . .
H11A H 0.2853 0.4019 -0.0303 0.053 Uiso 1 1 calc R . .
C20 C 0.2835(5) 0.8504(3) -0.1354(3) 0.0412(11) Uani 1 1 d . . .
H20A H 0.3764 0.8694 -0.1460 0.049 Uiso 1 1 calc R . .
C9 C 0.2970(5) 0.2512(3) -0.0194(3) 0.0426(11) Uani 1 1 d . . .
H9A H 0.3909 0.2510 0.0182 0.051 Uiso 1 1 calc R . .
C2 C 0.5818(7) -0.2446(4) 0.2122(4) 0.0642(15) Uani 1 1 d . . .
H2A H 0.6469 -0.2023 0.2491 0.077 Uiso 1 1 calc R . .
C3 C 0.5937(8) -0.3483(4) 0.2239(4) 0.0709(17) Uani 1 1 d . . .
H3A H 0.6648 -0.3747 0.2689 0.085 Uiso 1 1 calc R . .
C6 C 0.3800(6) -0.2689(4) 0.0926(4) 0.0588(14) Uani 1 1 d . . .
H6A H 0.3066 -0.2429 0.0485 0.071 Uiso 1 1 calc R . .
C5 C 0.3936(8) -0.3713(4) 0.1037(4) 0.0731(18) Uani 1 1 d . . .
H5A H 0.3297 -0.4141 0.0666 0.088 Uiso 1 1 calc R . .
C4 C 0.5010(8) -0.4114(5) 0.1692(5) 0.0759(19) Uani 1 1 d . . .
H4A H 0.5103 -0.4808 0.1760 0.091 Uiso 1 1 calc R . .

loop_
_atom_site_aniso_label
_atom_site_aniso_U_11
_atom_site_aniso_U_22
_atom_site_aniso_U_33
_atom_site_aniso_U_23
_atom_site_aniso_U_13
_atom_site_aniso_U_12
Cu1 0.0328(3) 0.0275(3) 0.0404(3) 0.0078(2) 0.0142(2) 0.0076(2)
O1 0.0351(17) 0.0338(15) 0.0495(18) 0.0206(14) 0.0190(15) 0.0095(12)
O2 0.0403(19) 0.0452(17) 0.0482(19) 0.0075(15) 0.0207(16) 0.0123(14)
N1 0.039(2) 0.0296(18) 0.039(2) 0.0052(15) 0.0117(18) 0.0093(15)
O3 0.074(3) 0.0463(19) 0.061(2) 0.0115(17) 0.042(2) 0.0016(18)
C18 0.049(3) 0.037(2) 0.043(3) -0.002(2) 0.016(2) 0.010(2)
N2 0.035(2) 0.0309(18) 0.047(2) -0.0021(16) 0.0104(18) 0.0040(15)
C15 0.054(3) 0.027(2) 0.054(3) 0.005(2) 0.007(2) 0.002(2)
C19 0.038(3) 0.038(2) 0.053(3) 0.000(2) 0.017(2) -0.0028(19)
C17 0.050(3) 0.026(2) 0.036(2) 0.0036(18) 0.007(2) 0.0041(19)
C8 0.053(3) 0.025(2) 0.051(3) 0.0015(19) 0.023(2) -0.0024(19)
C1 0.040(3) 0.037(2) 0.043(3) 0.014(2) 0.015(2) 0.0014(19)
C10 0.044(3) 0.027(2) 0.045(3) 0.0002(19) 0.008(2) 0.0009(19)
C12 0.040(3) 0.036(2) 0.043(3) 0.002(2) -0.002(2) 0.0015(19)
C13 0.044(3) 0.031(2) 0.048(3) 0.0030(19) 0.008(2) 0.0064(19)
C16 0.065(3) 0.028(2) 0.047(3) 0.003(2) 0.006(3) 0.001(2)
C21 0.043(3) 0.033(2) 0.058(3) -0.012(2) 0.019(2) 0.006(2)
C14 0.060(3) 0.028(2) 0.069(4) 0.004(2) -0.007(3) 0.002(2)
C7 0.043(3) 0.041(3) 0.045(3) 0.011(2) 0.011(2) 0.003(2)
C11 0.043(3) 0.026(2) 0.058(3) -0.001(2) 0.000(2) 0.0002(19)
C20 0.038(3) 0.042(3) 0.046(3) -0.001(2) 0.016(2) -0.0007(19)
C9 0.036(3) 0.033(2) 0.056(3) 0.002(2) 0.004(2) 0.0032(18)
C2 0.069(4) 0.063(4) 0.061(4) 0.016(3) 0.016(3) 0.007(3)
C3 0.082(5) 0.057(4) 0.073(4) 0.032(3) 0.017(4) 0.014(3)
C6 0.057(4) 0.043(3) 0.073(4) 0.004(3) 0.009(3) -0.004(2)
C5 0.081(5) 0.048(3) 0.092(5) 0.000(3) 0.022(4) -0.010(3)
C4 0.086(5) 0.048(3) 0.097(5) 0.029(4) 0.027(4) 0.009(3)

loop_
_atom_type_symbol
_atom_type_description
_atom_type_scat_dispersion_real
_atom_type_scat_dispersion_imag
_atom_type_scat_source
C C 0.0033 0.0016 'International Tables Vol C Tables 4.2.6.8 and 6.1.1.4'
H H 0.0000 0.0000 'International Tables Vol C Tables 4.2.6.8 and 6.1.1.4'
N N 0.0061 0.0033 'International Tables Vol C Tables 4.2.6.8 and 6.1.1.4'
O O 0.0106 0.0060 'International Tables Vol C Tables 4.2.6.8 and 6.1.1.4'
Cu Cu 0.3201 1.2651 'International Tables Vol C Tables 4.2.6.8 and 6.1.1.4'

loop_
_geom_angle_atom_site_label_1
_geom_angle_atom_site_label_2
_geom_angle_atom_site_label_3
_geom_angle
_geom_angle_site_symmetry_1
_geom_angle_site_symmetry_3
_geom_angle_publ_flag
O1 Cu1 O2 83.80(12) . . ?
O1 Cu1 O1 79.40(12) . 3_655 ?
O2 Cu1 O1 156.57(14) . 3_655 ?
O1 Cu1 N1 164.81(15) . . ?
O2 Cu1 N1 94.91(13) . . ?
O1 Cu1 N1 97.04(13) 3_655 . ?
O1 Cu1 N2 92.36(13) . 1_545 ?
O2 Cu1 N2 95.74(13) . 1_545 ?
O1 Cu1 N2 101.13(13) 3_655 1_545 ?
N1 Cu1 N2 102.83(14) . 1_545 ?
O1 Cu1 Cu1 39.95(8) . 3_655 ?
O2 Cu1 Cu1 121.98(10) . 3_655 ?
O1 Cu1 Cu1 39.45(8) 3_655 3_655 ?
N1 Cu1 Cu1 134.74(10) . 3_655 ?
N2 Cu1 Cu1 98.78(9) 1_545 3_655 ?
C7 O1 Cu1 115.0(2) . . ?
C7 O1 Cu1 136.5(3) . 3_655 ?
Cu1 O1 Cu1 100.60(12) . 3_655 ?
C8 O2 Cu1 115.1(3) . . ?
C10 N1 C9 117.3(4) . . ?
C10 N1 Cu1 123.9(3) . . ?
C9 N1 Cu1 118.7(3) . . ?
C20 C18 C17 119.3(4) . . ?
C21 N2 C20 115.9(4) . . ?
C21 N2 Cu1 117.1(3) . 1_565 ?
C20 N2 Cu1 121.7(3) . 1_565 ?
C14 C15 C16 111.6(4) . . ?
C17 C19 C21 120.1(4) . . ?
C19 C17 C18 116.6(4) . . ?
C19 C17 C16 121.5(4) . . ?
C18 C17 C16 121.9(4) . . ?
O3 C8 O2 124.3(4) . . ?
O3 C8 C7 119.3(4) . . ?
O2 C8 C7 116.2(4) . . ?
C2 C1 C6 117.9(5) . . ?
C2 C1 C7 122.6(5) . . ?
C6 C1 C7 119.5(4) . . ?
N1 C10 C12 122.7(4) . . ?
C10 C12 C13 120.8(5) . . ?
C11 C13 C12 116.2(4) . . ?
C11 C13 C14 123.9(4) . . ?
C12 C13 C14 119.7(4) . . ?
C17 C16 C15 114.8(4) . . ?
N2 C21 C19 123.9(4) . . ?
C15 C14 C13 117.9(4) . . ?
O1 C7 C1 113.7(4) . . ?
O1 C7 C8 108.4(4) . . ?
C1 C7 C8 110.7(4) . . ?
C9 C11 C13 119.7(4) . . ?
N2 C20 C18 124.1(4) . . ?
N1 C9 C11 123.1(5) . . ?
C1 C2 C3 121.4(6) . . ?
C4 C3 C2 120.0(6) . . ?
C5 C6 C1 120.5(6) . . ?
C4 C5 C6 120.6(6) . . ?
C3 C4 C5 119.5(6) . . ?

loop_
_geom_bond_atom_site_label_1
_geom_bond_atom_site_label_2
_geom_bond_distance
_geom_bond_site_symmetry_2
_geom_bond_publ_flag
Cu1 O1 1.924(3) . ?
Cu1 O2 1.941(3) . ?
Cu1 O1 1.945(3) 3_655 ?
Cu1 N1 1.999(3) . ?
Cu1 N2 2.323(4) 1_545 ?
Cu1 Cu1 2.9768(11) 3_655 ?
O1 C7 1.402(5) . ?
O1 Cu1 1.945(3) 3_655 ?
O2 C8 1.282(5) . ?
N1 C10 1.332(6) . ?
N1 C9 1.332(6) . ?
O3 C8 1.220(5) . ?
C18 C20 1.368(6) . ?
C18 C17 1.390(6) . ?
N2 C21 1.326(6) . ?
N2 C20 1.338(5) . ?
N2 Cu1 2.323(4) 1_565 ?
C15 C14 1.497(6) . ?
C15 C16 1.512(6) . ?
C19 C17 1.374(6) . ?
C19 C21 1.372(6) . ?
C17 C16 1.507(6) . ?
C8 C7 1.555(6) . ?
C1 C2 1.371(7) . ?
C1 C6 1.402(7) . ?
C1 C7 1.501(6) . ?
C10 C12 1.358(6) . ?
C12 C13 1.384(6) . ?
C13 C11 1.386(7) . ?
C13 C14 1.508(6) . ?
C11 C9 1.373(6) . ?
C2 C3 1.390(8) . ?
C3 C4 1.366(9) . ?
C6 C5 1.373(7) . ?
C5 C4 1.380(9) . ?
